data_4110117
loop_
_publ_author_name
'Wei Zeng'
'Sherry R. Chemler'

_publ_contact_author_address
;
Department of Chemistry
State University of New York at Buffalo
Buffalo, NY
14260-3000, USA
;
_publ_contact_author_email chem9994@buffalo.edu
_publ_contact_author_name 'Shao-Liang Zheng'
_publ_contact_author_phone (716)645-6800x2233
_publ_section_title
;
 Copper(II)-Catalyzed Enantioselective Intramolecular Carboamination of
 Alkenes
;
_journal_name_full 'Journal of the American Chemical Society'
_journal_page_first 12948
_journal_page_last 12949
_journal_paper_doi 10.1021/ja0762240
_journal_volume 129
_journal_year 2007
_chemical_absolute_configuration ad
_chemical_formula_moiety 'C11 H15 N O2 S2'
_chemical_formula_sum 'C11 H15 N O2 S2'
_chemical_formula_weight 257.36
_chemical_name_common sulfonamide1
_chemical_name_systematic
; 
 ? 
;
_space_group_IT_number 4
_symmetry_cell_setting monoclinic
_symmetry_space_group_name_Hall 'P 2yb'
_symmetry_space_group_name_H-M 'P 1 21 1'
_atom_sites_solution_hydrogens geom
_atom_sites_solution_primary direct
_atom_sites_solution_secondary difmap
_audit_creation_method SHELXL-97
_cell_angle_alpha 90.00
_cell_angle_beta 92.510(2)
_cell_angle_gamma 90.00
_cell_formula_units_Z 8
_cell_length_a 11.2301(8)
_cell_length_b 9.3234(7)
_cell_length_c 22.7750(17)
_cell_measurement_reflns_used 668
_cell_measurement_temperature 90(1)
_cell_measurement_theta_max 25
_cell_measurement_theta_min 2.5
_cell_volume 2382.3(3)
_computing_cell_refinement 'Bruker Saint v7.23A (Bruker, 2005)'
_computing_data_collection 'APEX2 (Bruker, 2004)'
_computing_data_reduction 'Bruker Saint v7.23A (Bruker, 2005)'
_computing_molecular_graphics 'Bruker SHELXTL'
_computing_publication_material 'Bruker SHELXTL'
_computing_structure_refinement 'SHELXL-97 (Sheldrick, 1997)'
_computing_structure_solution 'SHELXS-97 (Sheldrick, 1997)'
_diffrn_ambient_temperature 90(1)
_diffrn_detector_area_resol_mean 8.33
_diffrn_measured_fraction_theta_full 0.997
_diffrn_measured_fraction_theta_max 0.997
_diffrn_measurement_device_type 'Bruker SMART APEX2'
_diffrn_measurement_method \wand\f-scans
_diffrn_radiation_monochromator graphite
_diffrn_radiation_probe x-ray
_diffrn_radiation_type MoK\a
_diffrn_radiation_wavelength 0.71073
_diffrn_reflns_av_R_equivalents 0.0334
_diffrn_reflns_av_sigmaI/netI 0.0271
_diffrn_reflns_limit_h_max 14
_diffrn_reflns_limit_h_min -14
_diffrn_reflns_limit_k_max 12
_diffrn_reflns_limit_k_min -12
_diffrn_reflns_limit_l_max 30
_diffrn_reflns_limit_l_min -30
_diffrn_reflns_number 46597
_diffrn_reflns_theta_full 28.30
_diffrn_reflns_theta_max 28.30
_diffrn_reflns_theta_min 1.79
_diffrn_source rotating-anode
_diffrn_source_type 'RIGAKU RU-2000BEH'
_exptl_absorpt_coefficient_mu 0.431
_exptl_absorpt_correction_T_max 0.9187
_exptl_absorpt_correction_T_min 0.8132
_exptl_absorpt_correction_type multi-scan
_exptl_absorpt_process_details 'SADABS 2004/1 (Bruker, 2004)'
_exptl_crystal_colour colorless
_exptl_crystal_density_diffrn 1.435
_exptl_crystal_description block
_exptl_crystal_F_000 1088
_exptl_crystal_size_max 0.50
_exptl_crystal_size_mid 0.25
_exptl_crystal_size_min 0.20
_refine_diff_density_max 0.501
_refine_diff_density_min -0.296
_refine_diff_density_rms 0.062
_refine_ls_abs_structure_details 'Flack H D (1983), Acta Cryst. A39, 876-881'
_refine_ls_abs_structure_Flack 0.02(4)
_refine_ls_extinction_method none
_refine_ls_goodness_of_fit_ref 1.105
_refine_ls_hydrogen_treatment constr
_refine_ls_matrix_type full
_refine_ls_number_parameters 577
_refine_ls_number_reflns 11817
_refine_ls_number_restraints 1
_refine_ls_restrained_S_all 1.105
_refine_ls_R_factor_all 0.0317
_refine_ls_R_factor_gt 0.0309
_refine_ls_shift/su_max 0.001
_refine_ls_shift/su_mean 0.000
_refine_ls_structure_factor_coef Fsqd
_refine_ls_weighting_details 'calc w=1/[\s^2^(Fo^2^)+(0.0340P)^2^+1.5667P] where P=(Fo^2^+2Fc^2^)/3'
_refine_ls_weighting_scheme calc
_refine_ls_wR_factor_gt 0.0796
_refine_ls_wR_factor_ref 0.0802
_reflns_number_gt 11543
_reflns_number_total 11817
_reflns_threshold_expression >2sigma(I)
_cod_data_source_file ja0762240si20070816_095718.cif
_cod_data_source_block sulfonamide15
_cod_original_sg_symbol_Hall P2yb
_cod_database_code 4110117

loop_
_symmetry_equiv_pos_as_xyz
'x, y, z'
'-x, y+1/2, -z'

loop_
_atom_site_label
_atom_site_type_symbol
_atom_site_fract_x
_atom_site_fract_y
_atom_site_fract_z
_atom_site_U_iso_or_equiv
_atom_site_adp_type
_atom_site_occupancy
_atom_site_symmetry_multiplicity
_atom_site_calc_flag
_atom_site_refinement_flags
S1 S 0.16256(4) 0.16304(5) 0.02062(2) 0.01457(9) Uani 1 1 d .
S2 S 0.16891(5) 0.16527(6) 0.15340(2) 0.02008(10) Uani 1 1 d .
O1 O 0.20827(14) 0.30380(18) 0.00923(7) 0.0230(3) Uani 1 1 d .
O2 O 0.24717(14) 0.04729(19) 0.01934(7) 0.0237(3) Uani 1 1 d .
N1 N 0.04800(15) 0.11898(19) -0.02110(8) 0.0155(3) Uani 1 1 d .
C1 C 0.06722(18) 0.0819(2) -0.08335(9) 0.0169(4) Uani 1 1 d .
H1A H 0.0643 -0.0233 -0.0892 0.020 Uiso 1 1 calc R
H1B H 0.1454 0.1179 -0.0954 0.020 Uiso 1 1 calc R
C2 C -0.03516(18) 0.1558(2) -0.11876(9) 0.0174(4) Uani 1 1 d .
C3 C -0.13093(17) 0.1691(2) -0.07288(9) 0.0175(4) Uani 1 1 d .
H3A H -0.1890 0.2453 -0.0841 0.021 Uiso 1 1 calc R
H3B H -0.1742 0.0774 -0.0688 0.021 Uiso 1 1 calc R
C4 C -0.06191(16) 0.2074(2) -0.01573(9) 0.0153(4) Uani 1 1 d .
H4A H -0.0412 0.3117 -0.0153 0.018 Uiso 1 1 calc R
C5 C -0.11960(17) 0.1662(2) 0.04080(9) 0.0176(4) Uani 1 1 d .
H5A H -0.1861 0.2329 0.0478 0.021 Uiso 1 1 calc R
H5B H -0.1529 0.0682 0.0369 0.021 Uiso 1 1 calc R
C6 C -0.03135(17) 0.1710(2) 0.09232(9) 0.0161(4) Uani 1 1 d .
C7 C 0.08998(17) 0.1662(2) 0.08693(9) 0.0159(4) Uani 1 1 d .
C8 C 0.0382(2) 0.1717(2) 0.19013(9) 0.0227(4) Uani 1 1 d .
H8A H 0.0346 0.1740 0.2317 0.027 Uiso 1 1 calc R
C9 C -0.0590(2) 0.1729(2) 0.15271(9) 0.0198(4) Uani 1 1 d .
H9A H -0.1383 0.1749 0.1656 0.024 Uiso 1 1 calc R
C10 C 0.0040(2) 0.3047(2) -0.13860(10) 0.0249(5) Uani 1 1 d .
H10A H 0.0652 0.2947 -0.1677 0.037 Uiso 1 1 calc R
H10B H 0.0366 0.3585 -0.1046 0.037 Uiso 1 1 calc R
H10C H -0.0648 0.3561 -0.1562 0.037 Uiso 1 1 calc R
C11 C -0.0750(2) 0.0645(3) -0.17156(11) 0.0274(5) Uani 1 1 d .
H11A H -0.0106 0.0597 -0.1992 0.041 Uiso 1 1 calc R
H11B H -0.1457 0.1077 -0.1911 0.041 Uiso 1 1 calc R
H11C H -0.0942 -0.0325 -0.1583 0.041 Uiso 1 1 calc R
S3 S 0.40188(4) 0.82612(6) 0.23945(2) 0.01452(9) Uani 1 1 d .
S4 S 0.45003(5) 0.71192(6) 0.36319(2) 0.01884(10) Uani 1 1 d .
O3 O 0.34192(14) 0.70356(18) 0.21330(7) 0.0235(3) Uani 1 1 d .
O4 O 0.32631(14) 0.94098(19) 0.25822(6) 0.0227(3) Uani 1 1 d .
N2 N 0.50069(15) 0.89676(18) 0.19859(7) 0.0138(3) Uani 1 1 d .
C21 C 0.45947(18) 0.9824(2) 0.14656(9) 0.0158(4) Uani 1 1 d .
H21A H 0.4708 1.0862 0.1540 0.019 Uiso 1 1 calc R
H21B H 0.3742 0.9640 0.1365 0.019 Uiso 1 1 calc R
C22 C 0.53825(17) 0.9307(2) 0.09709(8) 0.0129(3) Uani 1 1 d .
C23 C 0.65088(17) 0.8778(2) 0.13151(8) 0.0152(4) Uani 1 1 d .
H23A H 0.6963 0.8100 0.1076 0.018 Uiso 1 1 calc R
H23B H 0.7032 0.9592 0.1433 0.018 Uiso 1 1 calc R
C24 C 0.60379(17) 0.8032(2) 0.18524(8) 0.0150(4) Uani 1 1 d .
H24A H 0.5752 0.7047 0.1746 0.018 Uiso 1 1 calc R
C25 C 0.68782(17) 0.7969(2) 0.23931(9) 0.0168(4) Uani 1 1 d .
H25A H 0.7511 0.7253 0.2331 0.020 Uiso 1 1 calc R
H25B H 0.7263 0.8916 0.2456 0.020 Uiso 1 1 calc R
C26 C 0.62083(19) 0.7568(2) 0.29285(9) 0.0156(4) Uani 1 1 d .
C27 C 0.49918(18) 0.7671(2) 0.29610(8) 0.0156(4) Uani 1 1 d .
C28 C 0.5935(2) 0.6784(2) 0.38791(9) 0.0199(4) Uani 1 1 d .
H28A H 0.6143 0.6445 0.4263 0.024 Uiso 1 1 calc R
C29 C 0.67373(19) 0.7052(2) 0.34700(9) 0.0179(4) Uani 1 1 d .
H29A H 0.7571 0.6913 0.3535 0.021 Uiso 1 1 calc R
C30 C 0.47756(19) 0.8062(2) 0.06345(9) 0.0180(4) Uani 1 1 d .
H30A H 0.5287 0.7739 0.0323 0.027 Uiso 1 1 calc R
H30B H 0.4009 0.8385 0.0460 0.027 Uiso 1 1 calc R
H30C H 0.4644 0.7267 0.0906 0.027 Uiso 1 1 calc R
C31 C 0.56382(19) 1.0516(2) 0.05457(9) 0.0176(4) Uani 1 1 d .
H31A H 0.6141 1.0156 0.0237 0.026 Uiso 1 1 calc R
H31B H 0.6052 1.1296 0.0759 0.026 Uiso 1 1 calc R
H31C H 0.4886 1.0875 0.0367 0.026 Uiso 1 1 calc R
S5 S 0.15121(4) 0.94326(5) 0.49359(2) 0.01367(9) Uani 1 1 d .
S6 S 0.18844(4) 0.93195(6) 0.36392(2) 0.01617(9) Uani 1 1 d .
O5 O 0.19199(14) 0.80179(16) 0.50946(7) 0.0206(3) Uani 1 1 d .
O6 O 0.23659(14) 1.05767(18) 0.50219(7) 0.0217(3) Uani 1 1 d .
N3 N 0.02953(15) 0.99312(19) 0.52379(7) 0.0158(3) Uani 1 1 d .
C41 C 0.03395(19) 1.0271(2) 0.58780(9) 0.0181(4) Uani 1 1 d .
H41A H 0.0249 1.1315 0.5943 0.022 Uiso 1 1 calc R
H41B H 0.1104 0.9952 0.6068 0.022 Uiso 1 1 calc R
C42 C -0.07124(17) 0.9441(2) 0.61235(8) 0.0156(4) Uani 1 1 d .
C43 C -0.15814(18) 0.9376(2) 0.55804(9) 0.0184(4) Uani 1 1 d .
H43A H -0.2180 0.8607 0.5623 0.022 Uiso 1 1 calc R
H43B H -0.2000 1.0302 0.5519 0.022 Uiso 1 1 calc R
C44 C -0.07775(17) 0.9052(2) 0.50703(9) 0.0170(4) Uani 1 1 d .
H44A H -0.0562 0.8011 0.5072 0.020 Uiso 1 1 calc R
C45 C -0.12291(17) 0.9495(2) 0.44622(9) 0.0170(4) Uani 1 1 d .
H45A H -0.1894 0.8860 0.4329 0.020 Uiso 1 1 calc R
H45B H -0.1535 1.0491 0.4474 0.020 Uiso 1 1 calc R
C46 C -0.02452(17) 0.9405(2) 0.40385(8) 0.0155(4) Uani 1 1 d .
C47 C 0.09436(17) 0.9394(2) 0.42115(8) 0.0142(3) Uani 1 1 d .
C48 C 0.06903(19) 0.9297(2) 0.31448(9) 0.0194(4) Uani 1 1 d .
H48A H 0.0761 0.9250 0.2731 0.023 Uiso 1 1 calc R
C49 C -0.03716(19) 0.9353(2) 0.34099(9) 0.0184(4) Uani 1 1 d .
H49A H -0.1121 0.9357 0.3200 0.022 Uiso 1 1 calc R
C50 C -0.0303(2) 0.7950(2) 0.63152(10) 0.0235(4) Uani 1 1 d .
H50A H 0.0250 0.8029 0.6659 0.035 Uiso 1 1 calc R
H50B H 0.0101 0.7485 0.5993 0.035 Uiso 1 1 calc R
H50C H -0.0995 0.7377 0.6417 0.035 Uiso 1 1 calc R
C51 C -0.1237(2) 1.0247(3) 0.66348(10) 0.0266(5) Uani 1 1 d .
H51A H -0.0657 1.0262 0.6969 0.040 Uiso 1 1 calc R
H51B H -0.1966 0.9765 0.6750 0.040 Uiso 1 1 calc R
H51C H -0.1425 1.1233 0.6514 0.040 Uiso 1 1 calc R
S7 S 0.69828(4) 0.32161(5) 0.26420(2) 0.01357(9) Uani 1 1 d .
S8 S 0.67648(5) 0.41136(5) 0.13694(2) 0.01708(10) Uani 1 1 d .
O9 O 0.73839(14) 0.17588(17) 0.25668(7) 0.0214(3) Uani 1 1 d .
O10 O 0.79012(13) 0.42618(18) 0.27677(6) 0.0210(3) Uani 1 1 d .
N4 N 0.59691(14) 0.33716(19) 0.31252(7) 0.0136(3) Uani 1 1 d .
C61 C 0.63555(17) 0.3050(2) 0.37471(8) 0.0156(4) Uani 1 1 d .
H61A H 0.6576 0.3942 0.3961 0.019 Uiso 1 1 calc R
H61B H 0.7048 0.2392 0.3763 0.019 Uiso 1 1 calc R
C62 C 0.52554(18) 0.2330(2) 0.40163(9) 0.0150(4) Uani 1 1 d .
C63 C 0.42313(18) 0.2673(2) 0.35647(9) 0.0169(4) Uani 1 1 d .
H63A H 0.3597 0.1937 0.3577 0.020 Uiso 1 1 calc R
H63B H 0.3881 0.3624 0.3645 0.020 Uiso 1 1 calc R
C64 C 0.48037(17) 0.2666(2) 0.29719(9) 0.0144(4) Uani 1 1 d .
H64A H 0.4930 0.1660 0.2835 0.017 Uiso 1 1 calc R
C65 C 0.41375(18) 0.3535(2) 0.24980(9) 0.0186(4) Uani 1 1 d .
H65A H 0.3405 0.3016 0.2366 0.022 Uiso 1 1 calc R
H65B H 0.3899 0.4469 0.2663 0.022 Uiso 1 1 calc R
C66 C 0.48999(18) 0.3786(2) 0.19816(9) 0.0156(4) Uani 1 1 d .
C67 C 0.61175(18) 0.3710(2) 0.20205(8) 0.0138(4) Uani 1 1 d .
C68 C 0.5386(2) 0.4373(2) 0.10302(9) 0.0195(4) Uani 1 1 d .
H68A H 0.5266 0.4626 0.0628 0.023 Uiso 1 1 calc R
C69 C 0.44884(19) 0.4176(2) 0.13996(9) 0.0192(4) Uani 1 1 d .
H69A H 0.3670 0.4285 0.1285 0.023 Uiso 1 1 calc R
C70 C 0.5449(2) 0.0713(3) 0.40687(12) 0.0272(5) Uani 1 1 d .
H70A H 0.4748 0.0269 0.4235 0.041 Uiso 1 1 calc R
H70B H 0.6153 0.0523 0.4326 0.041 Uiso 1 1 calc R
H70C H 0.5570 0.0309 0.3679 0.041 Uiso 1 1 calc R
C71 C 0.5015(2) 0.2955(3) 0.46196(9) 0.0251(5) Uani 1 1 d .
H71A H 0.4316 0.2486 0.4776 0.038 Uiso 1 1 calc R
H71B H 0.4865 0.3988 0.4582 0.038 Uiso 1 1 calc R
H71C H 0.5709 0.2794 0.4887 0.038 Uiso 1 1 calc R

loop_
_atom_site_aniso_label
_atom_site_aniso_U_11
_atom_site_aniso_U_22
_atom_site_aniso_U_33
_atom_site_aniso_U_23
_atom_site_aniso_U_13
_atom_site_aniso_U_12
S1 0.01002(19) 0.0166(2) 0.0171(2) 0.00076(18) 0.00113(16) 0.00033(17)
S2 0.0231(2) 0.0190(2) 0.0178(2) -0.00012(19) -0.00249(18) 0.0014(2)
O1 0.0206(7) 0.0228(8) 0.0259(8) 0.0028(6) 0.0032(6) -0.0089(6)
O2 0.0163(7) 0.0282(8) 0.0266(8) -0.0015(7) 0.0000(6) 0.0081(6)
N1 0.0119(7) 0.0178(8) 0.0168(8) -0.0015(6) 0.0014(6) 0.0029(6)
C1 0.0172(9) 0.0158(9) 0.0179(10) -0.0015(7) 0.0018(7) 0.0033(7)
C2 0.0170(9) 0.0157(9) 0.0196(9) -0.0013(8) 0.0008(7) 0.0031(8)
C3 0.0134(8) 0.0170(9) 0.0219(9) -0.0012(8) -0.0001(7) 0.0028(8)
C4 0.0105(8) 0.0168(9) 0.0186(9) -0.0004(7) 0.0018(7) 0.0011(7)
C5 0.0125(8) 0.0191(9) 0.0215(9) -0.0015(8) 0.0036(7) 0.0012(8)
C6 0.0166(9) 0.0104(8) 0.0216(9) 0.0015(7) 0.0053(7) 0.0012(7)
C7 0.0159(9) 0.0151(9) 0.0165(9) 0.0013(7) 0.0002(7) -0.0011(8)
C8 0.0348(12) 0.0164(10) 0.0172(9) 0.0010(8) 0.0044(8) 0.0021(9)
C9 0.0245(10) 0.0137(9) 0.0220(10) 0.0016(8) 0.0096(8) 0.0022(8)
C10 0.0323(12) 0.0173(10) 0.0254(11) 0.0042(8) 0.0061(9) 0.0050(9)
C11 0.0268(11) 0.0280(12) 0.0269(12) -0.0081(9) -0.0058(9) 0.0072(10)
S3 0.0125(2) 0.0187(2) 0.0123(2) 0.00160(18) 0.00057(15) 0.00155(18)
S4 0.0226(2) 0.0198(2) 0.0142(2) 0.00334(18) 0.00201(18) 0.0020(2)
O3 0.0197(7) 0.0261(8) 0.0241(8) 0.0029(6) -0.0044(6) -0.0089(6)
O4 0.0217(7) 0.0292(8) 0.0177(7) 0.0041(6) 0.0053(5) 0.0108(7)
N2 0.0144(7) 0.0157(8) 0.0111(7) 0.0005(6) 0.0010(6) 0.0020(6)
C21 0.0183(9) 0.0151(9) 0.0142(9) 0.0008(7) 0.0026(7) 0.0050(7)
C22 0.0149(8) 0.0113(8) 0.0124(8) -0.0004(7) 0.0007(6) 0.0023(7)
C23 0.0135(9) 0.0179(9) 0.0145(9) 0.0001(7) 0.0027(7) 0.0010(7)
C24 0.0144(9) 0.0165(9) 0.0141(9) -0.0006(7) 0.0012(7) 0.0023(7)
C25 0.0131(9) 0.0181(10) 0.0191(10) 0.0010(7) -0.0012(7) 0.0019(7)
C26 0.0186(9) 0.0128(9) 0.0151(9) -0.0015(7) -0.0028(7) 0.0036(7)
C27 0.0204(10) 0.0153(9) 0.0112(8) 0.0020(7) 0.0004(7) -0.0002(7)
C28 0.0279(10) 0.0165(10) 0.0147(9) -0.0009(7) -0.0049(7) 0.0033(8)
C29 0.0209(10) 0.0154(9) 0.0169(9) -0.0020(7) -0.0053(7) 0.0049(8)
C30 0.0224(10) 0.0133(9) 0.0180(9) -0.0013(7) -0.0029(7) -0.0007(8)
C31 0.0197(9) 0.0161(9) 0.0170(9) 0.0026(7) 0.0016(7) -0.0017(8)
S5 0.01107(19) 0.0172(2) 0.0126(2) -0.00024(17) -0.00071(15) -0.00120(17)
S6 0.0179(2) 0.0165(2) 0.0142(2) 0.00104(18) 0.00258(16) 0.00147(18)
O5 0.0233(7) 0.0192(8) 0.0191(7) 0.0039(6) -0.0019(6) 0.0036(6)
O6 0.0189(7) 0.0233(8) 0.0227(8) -0.0021(6) -0.0036(6) -0.0066(6)
N3 0.0123(8) 0.0175(8) 0.0175(8) -0.0031(6) -0.0005(6) -0.0022(6)
C41 0.0213(10) 0.0174(10) 0.0156(9) -0.0022(7) 0.0027(7) -0.0033(8)
C42 0.0159(9) 0.0150(9) 0.0161(9) -0.0008(7) 0.0038(7) -0.0031(8)
C43 0.0151(9) 0.0212(10) 0.0192(9) -0.0010(8) 0.0028(7) -0.0020(8)
C44 0.0115(8) 0.0196(10) 0.0198(9) -0.0003(8) 0.0005(7) -0.0047(7)
C45 0.0129(8) 0.0192(10) 0.0186(9) -0.0024(8) -0.0021(7) -0.0030(7)
C46 0.0168(9) 0.0125(8) 0.0169(9) -0.0007(7) -0.0017(7) -0.0004(7)
C47 0.0177(9) 0.0131(8) 0.0118(8) -0.0005(7) 0.0000(7) 0.0013(7)
C48 0.0274(10) 0.0180(10) 0.0125(8) -0.0004(8) -0.0027(7) 0.0007(8)
C49 0.0207(9) 0.0171(9) 0.0170(9) 0.0008(8) -0.0052(7) -0.0013(8)
C50 0.0294(11) 0.0168(10) 0.0243(11) 0.0048(8) 0.0010(9) -0.0043(8)
C51 0.0295(12) 0.0304(12) 0.0204(11) -0.0081(9) 0.0067(9) -0.0042(10)
S7 0.0122(2) 0.0162(2) 0.0125(2) 0.00023(17) 0.00228(15) 0.00057(17)
S8 0.0224(2) 0.0154(2) 0.0139(2) 0.00100(17) 0.00596(17) 0.00137(18)
O9 0.0246(8) 0.0185(7) 0.0216(7) 0.0016(6) 0.0056(6) 0.0079(6)
O10 0.0151(7) 0.0274(8) 0.0204(7) 0.0003(6) 0.0009(5) -0.0055(6)
N4 0.0118(7) 0.0173(8) 0.0118(7) 0.0001(6) 0.0020(6) -0.0018(6)
C61 0.0144(8) 0.0196(10) 0.0129(9) 0.0010(7) 0.0002(7) -0.0004(7)
C62 0.0152(9) 0.0170(9) 0.0130(9) 0.0029(7) 0.0029(7) -0.0014(7)
C63 0.0146(9) 0.0195(9) 0.0167(9) 0.0028(7) 0.0028(7) -0.0023(7)
C64 0.0130(9) 0.0148(9) 0.0153(9) -0.0001(7) 0.0000(7) -0.0026(7)
C65 0.0131(9) 0.0266(11) 0.0161(9) 0.0033(8) 0.0006(7) -0.0015(8)
C66 0.0169(9) 0.0147(9) 0.0151(9) -0.0001(7) 0.0008(7) -0.0013(7)
C67 0.0168(9) 0.0137(9) 0.0110(8) -0.0001(6) 0.0018(7) -0.0001(7)
C68 0.0295(11) 0.0147(9) 0.0142(9) 0.0005(8) -0.0005(8) 0.0032(8)
C69 0.0223(10) 0.0175(10) 0.0174(9) -0.0005(8) -0.0039(7) 0.0014(8)
C70 0.0281(12) 0.0191(11) 0.0344(13) 0.0094(9) 0.0012(10) -0.0004(9)
C71 0.0226(10) 0.0392(14) 0.0138(9) -0.0003(9) 0.0040(8) -0.0019(9)

loop_
_atom_type_symbol
_atom_type_description
_atom_type_scat_dispersion_real
_atom_type_scat_dispersion_imag
_atom_type_scat_source
C C 0.0033 0.0016 'International Tables Vol C Tables 4.2.6.8 and 6.1.1.4'
H H 0.0000 0.0000 'International Tables Vol C Tables 4.2.6.8 and 6.1.1.4'
N N 0.0061 0.0033 'International Tables Vol C Tables 4.2.6.8 and 6.1.1.4'
O O 0.0106 0.0060 'International Tables Vol C Tables 4.2.6.8 and 6.1.1.4'
S S 0.1246 0.1234 'International Tables Vol C Tables 4.2.6.8 and 6.1.1.4'

loop_
_geom_angle_atom_site_label_1
_geom_angle_atom_site_label_2
_geom_angle_atom_site_label_3
_geom_angle
O1 S1 O2 116.10(10)
O1 S1 N1 114.02(10)
O2 S1 N1 107.84(10)
O1 S1 C7 108.92(10)
O2 S1 C7 111.31(10)
N1 S1 C7 97.06(9)
C7 S2 C8 90.57(10)
C1 N1 C4 111.23(15)
C1 N1 S1 118.35(13)
C4 N1 S1 116.76(13)
N1 C1 C2 105.05(16)
N1 C1 H1A 110.7
C2 C1 H1A 110.7
N1 C1 H1B 110.7
C2 C1 H1B 110.7
H1A C1 H1B 108.8
C11 C2 C10 110.58(19)
C11 C2 C3 113.05(18)
C10 C2 C3 110.26(18)
C11 C2 C1 110.50(18)
C10 C2 C1 110.09(18)
C3 C2 C1 102.07(16)
C4 C3 C2 104.72(16)
C4 C3 H3A 110.8
C2 C3 H3A 110.8
C4 C3 H3B 110.8
C2 C3 H3B 110.8
H3A C3 H3B 108.9
N1 C4 C5 108.37(16)
N1 C4 C3 101.03(15)
C5 C4 C3 116.40(16)
N1 C4 H4A 110.2
C5 C4 H4A 110.2
C3 C4 H4A 110.2
C6 C5 C4 111.34(16)
C6 C5 H5A 109.4
C4 C5 H5A 109.4
C6 C5 H5B 109.4
C4 C5 H5B 109.4
H5A C5 H5B 108.0
C7 C6 C9 110.26(18)
C7 C6 C5 123.48(18)
C9 C6 C5 126.18(18)
C6 C7 S2 113.34(15)
C6 C7 S1 125.42(15)
S2 C7 S1 121.24(12)
C9 C8 S2 112.03(16)
C9 C8 H8A 124.0
S2 C8 H8A 124.0
C8 C9 C6 113.79(19)
C8 C9 H9A 123.1
C6 C9 H9A 123.1
C2 C10 H10A 109.5
C2 C10 H10B 109.5
H10A C10 H10B 109.5
C2 C10 H10C 109.5
H10A C10 H10C 109.5
H10B C10 H10C 109.5
C2 C11 H11A 109.5
C2 C11 H11B 109.5
H11A C11 H11B 109.5
C2 C11 H11C 109.5
H11A C11 H11C 109.5
H11B C11 H11C 109.5
O3 S3 O4 116.14(10)
O3 S3 N2 113.85(9)
O4 S3 N2 107.17(9)
O3 S3 C27 108.77(10)
O4 S3 C27 111.90(9)
N2 S3 C27 97.51(9)
C28 S4 C27 90.73(10)
C21 N2 C24 111.66(15)
C21 N2 S3 118.65(13)
C24 N2 S3 115.91(13)
N2 C21 C22 104.28(15)
N2 C21 H21A 110.9
C22 C21 H21A 110.9
N2 C21 H21B 110.9
C22 C21 H21B 110.9
H21A C21 H21B 108.9
C31 C22 C30 109.57(16)
C31 C22 C23 112.81(16)
C30 C22 C23 110.41(16)
C31 C22 C21 111.37(16)
C30 C22 C21 110.20(16)
C23 C22 C21 102.31(15)
C24 C23 C22 104.42(15)
C24 C23 H23A 110.9
C22 C23 H23A 110.9
C24 C23 H23B 110.9
C22 C23 H23B 110.9
H23A C23 H23B 108.9
N2 C24 C25 108.51(16)
N2 C24 C23 101.37(15)
C25 C24 C23 116.35(17)
N2 C24 H24A 110.1
C25 C24 H24A 110.1
C23 C24 H24A 110.1
C26 C25 C24 110.54(16)
C26 C25 H25A 109.5
C24 C25 H25A 109.5
C26 C25 H25B 109.5
C24 C25 H25B 109.5
H25A C25 H25B 108.1
C27 C26 C29 110.71(18)
C27 C26 C25 123.95(18)
C29 C26 C25 125.33(19)
C26 C27 S4 112.58(15)
C26 C27 S3 125.06(15)
S4 C27 S3 122.35(12)
C29 C28 S4 112.75(16)
C29 C28 H28A 123.6
S4 C28 H28A 123.6
C28 C29 C26 113.21(19)
C28 C29 H29A 123.4
C26 C29 H29A 123.4
C22 C30 H30A 109.5
C22 C30 H30B 109.5
H30A C30 H30B 109.5
C22 C30 H30C 109.5
H30A C30 H30C 109.5
H30B C30 H30C 109.5
C22 C31 H31A 109.5
C22 C31 H31B 109.5
H31A C31 H31B 109.5
C22 C31 H31C 109.5
H31A C31 H31C 109.5
H31B C31 H31C 109.5
O5 S5 O6 116.23(10)
O5 S5 N3 114.89(10)
O6 S5 N3 107.31(9)
O5 S5 C47 108.59(10)
O6 S5 C47 110.95(10)
N3 S5 C47 97.27(9)
C48 S6 C47 90.54(10)
C41 N3 C44 111.02(16)
C41 N3 S5 118.84(14)
C44 N3 S5 114.77(14)
N3 C41 C42 104.80(16)
N3 C41 H41A 110.8
C42 C41 H41A 110.8
N3 C41 H41B 110.8
C42 C41 H41B 110.8
H41A C41 H41B 108.9
C50 C42 C51 110.67(18)
C50 C42 C41 109.67(17)
C51 C42 C41 110.99(18)
C50 C42 C43 111.49(18)
C51 C42 C43 112.29(17)
C41 C42 C43 101.39(16)
C44 C43 C42 104.04(16)
C44 C43 H43A 110.9
C42 C43 H43A 110.9
C44 C43 H43B 110.9
C42 C43 H43B 110.9
H43A C43 H43B 109.0
N3 C44 C45 108.57(16)
N3 C44 C43 101.16(16)
C45 C44 C43 117.10(17)
N3 C44 H44A 109.9
C45 C44 H44A 109.9
C43 C44 H44A 109.9
C46 C45 C44 110.29(16)
C46 C45 H45A 109.6
C44 C45 H45A 109.6
C46 C45 H45B 109.6
C44 C45 H45B 109.6
H45A C45 H45B 108.1
C47 C46 C49 109.78(17)
C47 C46 C45 123.30(17)
C49 C46 C45 126.91(17)
C46 C47 S6 113.90(14)
C46 C47 S5 125.57(15)
S6 C47 S5 120.53(11)
C49 C48 S6 112.57(15)
C49 C48 H48A 123.7
S6 C48 H48A 123.7
C48 C49 C46 113.20(18)
C48 C49 H49A 123.4
C46 C49 H49A 123.4
C42 C50 H50A 109.5
C42 C50 H50B 109.5
H50A C50 H50B 109.5
C42 C50 H50C 109.5
H50A C50 H50C 109.5
H50B C50 H50C 109.5
C42 C51 H51A 109.5
C42 C51 H51B 109.5
H51A C51 H51B 109.5
C42 C51 H51C 109.5
H51A C51 H51C 109.5
H51B C51 H51C 109.5
O10 S7 O9 115.89(10)
O10 S7 N4 108.81(9)
O9 S7 N4 113.33(9)
O10 S7 C67 110.60(9)
O9 S7 C67 108.52(9)
N4 S7 C67 98.30(9)
C68 S8 C67 90.67(10)
C64 N4 C61 110.42(15)
C64 N4 S7 115.82(13)
C61 N4 S7 116.20(13)
N4 C61 C62 104.93(15)
N4 C61 H61A 110.8
C62 C61 H61A 110.8
N4 C61 H61B 110.8
C62 C61 H61B 110.8
H61A C61 H61B 108.8
C70 C62 C71 109.68(19)
C70 C62 C63 110.87(18)
C71 C62 C63 111.38(17)
C70 C62 C61 110.14(18)
C71 C62 C61 111.37(17)
C63 C62 C61 103.26(15)
C64 C63 C62 105.03(16)
C64 C63 H63A 110.7
C62 C63 H63A 110.7
C64 C63 H63B 110.7
C62 C63 H63B 110.7
H63A C63 H63B 108.8
N4 C64 C65 109.31(16)
N4 C64 C63 101.00(15)
C65 C64 C63 114.46(17)
N4 C64 H64A 110.6
C65 C64 H64A 110.6
C63 C64 H64A 110.6
C66 C65 C64 111.05(17)
C66 C65 H65A 109.4
C64 C65 H65A 109.4
C66 C65 H65B 109.4
C64 C65 H65B 109.4
H65A C65 H65B 108.0
C67 C66 C69 110.76(18)
C67 C66 C65 122.89(18)
C69 C66 C65 126.32(19)
C66 C67 S8 113.03(15)
C66 C67 S7 125.90(15)
S8 C67 S7 121.05(12)
C69 C68 S8 112.50(15)
C69 C68 H68A 123.7
S8 C68 H68A 123.7
C68 C69 C66 113.03(19)
C68 C69 H69A 123.5
C66 C69 H69A 123.5
C62 C70 H70A 109.5
C62 C70 H70B 109.5
H70A C70 H70B 109.5
C62 C70 H70C 109.5
H70A C70 H70C 109.5
H70B C70 H70C 109.5
C62 C71 H71A 109.5
C62 C71 H71B 109.5
H71A C71 H71B 109.5
C62 C71 H71C 109.5
H71A C71 H71C 109.5
H71B C71 H71C 109.5

loop_
_geom_bond_atom_site_label_1
_geom_bond_atom_site_label_2
_geom_bond_distance
S1 O1 1.4369(16)
S1 O2 1.4390(16)
S1 N1 1.6185(18)
S1 C7 1.748(2)
S2 C7 1.720(2)
S2 C8 1.722(2)
N1 C1 1.484(3)
N1 C4 1.494(2)
C1 C2 1.538(3)
C1 H1A 0.9900
C1 H1B 0.9900
C2 C11 1.524(3)
C2 C10 1.530(3)
C2 C3 1.537(3)
C3 C4 1.528(3)
C3 H3A 0.9900
C3 H3B 0.9900
C4 C5 1.516(3)
C4 H4A 1.0000
C5 C6 1.503(3)
C5 H5A 0.9900
C5 H5B 0.9900
C6 C7 1.374(3)
C6 C9 1.423(3)
C8 C9 1.355(3)
C8 H8A 0.9500
C9 H9A 0.9500
C10 H10A 0.9800
C10 H10B 0.9800
C10 H10C 0.9800
C11 H11A 0.9800
C11 H11B 0.9800
C11 H11C 0.9800
S3 O3 1.4418(17)
S3 O4 1.4426(16)
S3 N2 1.6192(17)
S3 C27 1.743(2)
S4 C28 1.712(2)
S4 C27 1.726(2)
N2 C21 1.485(2)
N2 C24 1.491(2)
C21 C22 1.540(3)
C21 H21A 0.9900
C21 H21B 0.9900
C22 C31 1.522(3)
C22 C30 1.534(3)
C22 C23 1.540(3)
C23 C24 1.522(3)
C23 H23A 0.9900
C23 H23B 0.9900
C24 C25 1.520(3)
C24 H24A 1.0000
C25 C26 1.508(3)
C25 H25A 0.9900
C25 H25B 0.9900
C26 C27 1.375(3)
C26 C29 1.429(3)
C28 C29 1.348(3)
C28 H28A 0.9500
C29 H29A 0.9500
C30 H30A 0.9800
C30 H30B 0.9800
C30 H30C 0.9800
C31 H31A 0.9800
C31 H31B 0.9800
C31 H31C 0.9800
S5 O5 1.4372(15)
S5 O6 1.4420(16)
S5 N3 1.6244(18)
S5 C47 1.7432(19)
S6 C48 1.713(2)
S6 C47 1.7148(19)
N3 C41 1.491(3)
N3 C44 1.493(3)
C41 C42 1.538(3)
C41 H41A 0.9900
C41 H41B 0.9900
C42 C50 1.522(3)
C42 C51 1.526(3)
C42 C43 1.543(3)
C43 C44 1.532(3)
C43 H43A 0.9900
C43 H43B 0.9900
C44 C45 1.512(3)
C44 H44A 1.0000
C45 C46 1.501(3)
C45 H45A 0.9900
C45 H45B 0.9900
C46 C47 1.375(3)
C46 C49 1.433(3)
C48 C49 1.361(3)
C48 H48A 0.9500
C49 H49A 0.9500
C50 H50A 0.9800
C50 H50B 0.9800
C50 H50C 0.9800
C51 H51A 0.9800
C51 H51B 0.9800
C51 H51C 0.9800
S7 O10 1.4388(16)
S7 O9 1.4440(16)
S7 N4 1.6242(16)
S7 C67 1.743(2)
S8 C68 1.717(2)
S8 C67 1.722(2)
N4 C64 1.492(2)
N4 C61 1.494(2)
C61 C62 1.555(3)
C61 H61A 0.9900
C61 H61B 0.9900
C62 C70 1.527(3)
C62 C71 1.528(3)
C62 C63 1.543(3)
C63 C64 1.521(3)
C63 H63A 0.9900
C63 H63B 0.9900
C64 C65 1.520(3)
C64 H64A 1.0000
C65 C66 1.503(3)
C65 H65A 0.9900
C65 H65B 0.9900
C66 C67 1.368(3)
C66 C69 1.431(3)
C68 C69 1.353(3)
C68 H68A 0.9500
C69 H69A 0.9500
C70 H70A 0.9800
C70 H70B 0.9800
C70 H70C 0.9800
C71 H71A 0.9800
C71 H71B 0.9800
C71 H71C 0.9800

loop_
_geom_torsion_atom_site_label_1
_geom_torsion_atom_site_label_2
_geom_torsion_atom_site_label_3
_geom_torsion_atom_site_label_4
_geom_torsion
O1 S1 N1 C1 74.06(17)
O2 S1 N1 C1 -56.43(18)
C7 S1 N1 C1 -171.56(16)
O1 S1 N1 C4 -63.07(17)
O2 S1 N1 C4 166.45(14)
C7 S1 N1 C4 51.32(16)
C4 N1 C1 C2 1.7(2)
S1 N1 C1 C2 -137.57(15)
N1 C1 C2 C11 -145.21(18)
N1 C1 C2 C10 92.35(19)
N1 C1 C2 C3 -24.7(2)
C11 C2 C3 C4 157.73(18)
C10 C2 C3 C4 -77.9(2)
C1 C2 C3 C4 39.0(2)
C1 N1 C4 C5 144.87(17)
S1 N1 C4 C5 -75.10(19)
C1 N1 C4 C3 22.0(2)
S1 N1 C4 C3 162.07(14)
C2 C3 C4 N1 -37.40(19)
C2 C3 C4 C5 -154.48(18)
N1 C4 C5 C6 51.3(2)
C3 C4 C5 C6 164.21(17)
C4 C5 C6 C7 -19.8(3)
C4 C5 C6 C9 163.9(2)
C9 C6 C7 S2 -0.4(2)
C5 C6 C7 S2 -177.21(16)
C9 C6 C7 S1 -179.79(16)
C5 C6 C7 S1 3.4(3)
C8 S2 C7 C6 -0.10(17)
C8 S2 C7 S1 179.33(15)
O1 S1 C7 C6 102.1(2)
O2 S1 C7 C6 -128.59(19)
N1 S1 C7 C6 -16.3(2)
O1 S1 C7 S2 -77.21(15)
O2 S1 C7 S2 52.06(16)
N1 S1 C7 S2 164.37(14)
C7 S2 C8 C9 0.59(18)
S2 C8 C9 C6 -0.9(3)
C7 C6 C9 C8 0.8(3)
C5 C6 C9 C8 177.6(2)
O3 S3 N2 C21 74.00(17)
O4 S3 N2 C21 -55.84(17)
C27 S3 N2 C21 -171.60(15)
O3 S3 N2 C24 -63.14(16)
O4 S3 N2 C24 167.01(14)
C27 S3 N2 C24 51.26(15)
C24 N2 C21 C22 3.5(2)
S3 N2 C21 C22 -135.37(14)
N2 C21 C22 C31 -146.75(16)
N2 C21 C22 C30 91.44(18)
N2 C21 C22 C23 -26.0(2)
C31 C22 C23 C24 159.32(16)
C30 C22 C23 C24 -77.71(19)
C21 C22 C23 C24 39.56(19)
C21 N2 C24 C25 143.75(17)
S3 N2 C24 C25 -76.21(18)
C21 N2 C24 C23 20.7(2)
S3 N2 C24 C23 160.79(13)
C22 C23 C24 N2 -36.79(19)
C22 C23 C24 C25 -154.23(17)
N2 C24 C25 C26 51.7(2)
C23 C24 C25 C26 165.13(17)
C24 C25 C26 C27 -18.1(3)
C24 C25 C26 C29 162.79(19)
C29 C26 C27 S4 -1.1(2)
C25 C26 C27 S4 179.65(16)
C29 C26 C27 S3 179.79(16)
C25 C26 C27 S3 0.6(3)
C28 S4 C27 C26 1.26(17)
C28 S4 C27 S3 -179.62(14)
O3 S3 C27 C26 103.8(2)
O4 S3 C27 C26 -126.54(19)
N2 S3 C27 C26 -14.6(2)
O3 S3 C27 S4 -75.20(15)
O4 S3 C27 S4 54.45(17)
N2 S3 C27 S4 166.40(13)
C27 S4 C28 C29 -1.08(18)
S4 C28 C29 C26 0.6(2)
C27 C26 C29 C28 0.3(3)
C25 C26 C29 C28 179.53(19)
O5 S5 N3 C41 71.63(17)
O6 S5 N3 C41 -59.29(17)
C47 S5 N3 C41 -173.96(16)
O5 S5 N3 C44 -63.20(17)
O6 S5 N3 C44 165.88(14)
C47 S5 N3 C44 51.22(16)
C44 N3 C41 C42 4.9(2)
S5 N3 C41 C42 -131.45(16)
N3 C41 C42 C50 89.82(19)
N3 C41 C42 C51 -147.59(18)
N3 C41 C42 C43 -28.1(2)
C50 C42 C43 C44 -75.1(2)
C51 C42 C43 C44 160.05(18)
C41 C42 C43 C44 41.5(2)
C41 N3 C44 C45 144.36(17)
S5 N3 C44 C45 -77.36(19)
C41 N3 C44 C43 20.6(2)
S5 N3 C44 C43 158.85(14)
C42 C43 C44 N3 -38.1(2)
C42 C43 C44 C45 -155.88(18)
N3 C44 C45 C46 53.9(2)
C43 C44 C45 C46 167.58(18)
C44 C45 C46 C47 -19.9(3)
C44 C45 C46 C49 161.8(2)
C49 C46 C47 S6 -0.2(2)
C45 C46 C47 S6 -178.77(16)
C49 C46 C47 S5 -179.53(15)
C45 C46 C47 S5 1.9(3)
C48 S6 C47 C46 -0.10(18)
C48 S6 C47 S5 179.29(14)
O5 S5 C47 C46 104.1(2)
O6 S5 C47 C46 -127.00(19)
N3 S5 C47 C46 -15.3(2)
O5 S5 C47 S6 -75.22(15)
O6 S5 C47 S6 53.69(16)
N3 S5 C47 S6 165.40(13)
C47 S6 C48 C49 0.36(18)
S6 C48 C49 C46 -0.5(3)
C47 C46 C49 C48 0.5(3)
C45 C46 C49 C48 179.0(2)
O10 S7 N4 C64 163.82(14)
O9 S7 N4 C64 -65.71(16)
C67 S7 N4 C64 48.65(16)
O10 S7 N4 C61 -64.10(17)
O9 S7 N4 C61 66.37(16)
C67 S7 N4 C61 -179.27(15)
C64 N4 C61 C62 -10.1(2)
S7 N4 C61 C62 -144.66(14)
N4 C61 C62 C70 103.9(2)
N4 C61 C62 C71 -134.18(18)
N4 C61 C62 C63 -14.5(2)
C70 C62 C63 C64 -84.2(2)
C71 C62 C63 C64 153.39(18)
C61 C62 C63 C64 33.8(2)
C61 N4 C64 C65 151.68(17)
S7 N4 C64 C65 -73.61(19)
C61 N4 C64 C63 30.7(2)
S7 N4 C64 C63 165.39(13)
C62 C63 C64 N4 -39.2(2)
C62 C63 C64 C65 -156.49(17)
N4 C64 C65 C66 53.2(2)
C63 C64 C65 C66 165.58(17)
C64 C65 C66 C67 -21.6(3)
C64 C65 C66 C69 160.5(2)
C69 C66 C67 S8 0.5(2)
C65 C66 C67 S8 -177.62(16)
C69 C66 C67 S7 -177.83(15)
C65 C66 C67 S7 4.0(3)
C68 S8 C67 C66 -0.70(17)
C68 S8 C67 S7 177.72(14)
O10 S7 C67 C66 -128.95(18)
O9 S7 C67 C66 102.89(19)
N4 S7 C67 C66 -15.2(2)
O10 S7 C67 S8 52.84(15)
O9 S7 C67 S8 -75.32(14)
N4 S7 C67 S8 166.59(13)
C67 S8 C68 C69 0.72(18)
S8 C68 C69 C66 -0.6(2)
C67 C66 C69 C68 0.0(3)
C65 C66 C69 C68 178.1(2)
